data_4075448
loop_
_publ_author_name
Zheng,
'Chen, Jinzhu'
'Luo, Ning'
Yu,
'Han, Xiuwen'

_publ_section_title
;
 Efficient Demetalation of Fischer Alkoxy- and Amino-Biscarbene Complexes
 of Chromium via CO-Promoted Sulfuration and Selenylation
;
_journal_issue 22
_journal_name_full Organometallics
_journal_page_first 5301
_journal_paper_doi 10.1021/om060288m
_journal_volume 25
_journal_year 2006
_chemical_formula_sum 'C14 H6 Cr O6 S'
_chemical_formula_weight 354.25
_chemical_name_systematic
; 
 ? 
;
_space_group_IT_number 2
_symmetry_cell_setting triclinic
_symmetry_space_group_name_Hall '-P 1'
_symmetry_space_group_name_H-M 'P -1'
_atom_sites_solution_hydrogens geom
_atom_sites_solution_primary direct
_atom_sites_solution_secondary difmap
_audit_creation_method SHELXL-97
_cell_angle_alpha 95.864(2)
_cell_angle_beta 100.443(2)
_cell_angle_gamma 101.288(2)
_cell_formula_units_Z 2
_cell_length_a 6.9915(8)
_cell_length_b 9.2960(10)
_cell_length_c 11.6505(12)
_cell_measurement_reflns_used 2502
_cell_measurement_temperature 293(2)
_cell_measurement_theta_max 56.075
_cell_measurement_theta_min 4.514
_cell_volume 722.78(14)
_computing_cell_refinement 'Bruker SMART'
_computing_data_collection 'Bruker SMART'
_computing_data_reduction 'Bruker SHELXTL'
_computing_molecular_graphics 'Bruker SHELXTL'
_computing_publication_material 'Bruker SHELXTL'
_computing_structure_refinement 'SHELXL-97 (Sheldrick, 1997)'
_computing_structure_solution 'SHELXS-97 (Sheldrick, 1990)'
_diffrn_ambient_temperature 293(2)
_diffrn_measured_fraction_theta_full 0.972
_diffrn_measured_fraction_theta_max 0.972
_diffrn_measurement_device_type 'CCD area detector'
_diffrn_measurement_method 'phi and omega scans'
_diffrn_radiation_monochromator graphite
_diffrn_radiation_source 'fine-focus sealed tube'
_diffrn_radiation_type MoK\a
_diffrn_radiation_wavelength 0.71073
_diffrn_reflns_av_R_equivalents 0.0483
_diffrn_reflns_av_sigmaI/netI 0.0434
_diffrn_reflns_limit_h_max 7
_diffrn_reflns_limit_h_min -8
_diffrn_reflns_limit_k_max 11
_diffrn_reflns_limit_k_min -11
_diffrn_reflns_limit_l_max 14
_diffrn_reflns_limit_l_min -12
_diffrn_reflns_number 4272
_diffrn_reflns_theta_full 27.00
_diffrn_reflns_theta_max 27.00
_diffrn_reflns_theta_min 1.80
_exptl_absorpt_coefficient_mu 0.961
_exptl_absorpt_correction_T_max 1.00000
_exptl_absorpt_correction_T_min 0.76110
_exptl_absorpt_correction_type empirical
_exptl_crystal_colour black
_exptl_crystal_density_diffrn 1.628
_exptl_crystal_density_method 'not measured'
_exptl_crystal_description prismatic
_exptl_crystal_F_000 356
_exptl_crystal_size_max 0.489
_exptl_crystal_size_mid 0.457
_exptl_crystal_size_min 0.301
_refine_diff_density_max 0.294
_refine_diff_density_min -0.364
_refine_diff_density_rms 0.065
_refine_ls_extinction_coef 0.084(5)
_refine_ls_extinction_expression Fc^*^=kFc[1+0.001xFc^2^\l^3^/sin(2\q)]^-1/4^
_refine_ls_extinction_method SHELXL
_refine_ls_goodness_of_fit_ref 1.073
_refine_ls_hydrogen_treatment constr
_refine_ls_matrix_type full
_refine_ls_number_parameters 200
_refine_ls_number_reflns 3056
_refine_ls_number_restraints 0
_refine_ls_restrained_S_all 1.073
_refine_ls_R_factor_all 0.0392
_refine_ls_R_factor_gt 0.0343
_refine_ls_shift/su_max 0.001
_refine_ls_shift/su_mean 0.000
_refine_ls_structure_factor_coef Fsqd
_refine_ls_weighting_details 'calc w=1/[\s^2^(Fo^2^)+(0.0527P)^2^+0.0000P] where P=(Fo^2^+2Fc^2^)/3'
_refine_ls_weighting_scheme calc
_refine_ls_wR_factor_gt 0.0943
_refine_ls_wR_factor_ref 0.0970
_reflns_number_gt 2602
_reflns_number_total 3056
_reflns_threshold_expression >2sigma(I)
_cod_data_source_file om060288msi20060822_072948.cif
_cod_data_source_block cd26291_for_complex_21
_cod_depositor_comments
;
The following automatic conversions were performed:

'_symmetry_cell_setting' value 'Triclinic' changed to 'triclinic'
according to /home/saulius/struct/CIF-dictionaries/cif_core.dic
dictionary named 'cif_core.dic' version 2.4.1 from 2010-06-29.

Automatic conversion script
Id: cif_fix_values 1715 2011-07-08 13:25:40Z adriana 
;
_cod_original_sg_symbol_H-M P-1
_cod_database_code 4075448

loop_
_symmetry_equiv_pos_as_xyz
'x, y, z'
'-x, -y, -z'

loop_
_atom_site_label
_atom_site_type_symbol
_atom_site_fract_x
_atom_site_fract_y
_atom_site_fract_z
_atom_site_U_iso_or_equiv
_atom_site_adp_type
_atom_site_occupancy
_atom_site_symmetry_multiplicity
_atom_site_calc_flag
_atom_site_refinement_flags
Cr Cr 0.68062(4) 0.70586(3) 0.86738(2) 0.03941(14) Uani 1 1 d .
S1 S 0.65656(9) 0.64271(5) 0.65960(4) 0.04569(16) Uani 1 1 d .
O1 O 0.7983(3) 0.4120(2) 0.89872(17) 0.0761(5) Uani 1 1 d .
O2 O 0.2393(3) 0.5648(2) 0.82067(19) 0.0795(5) Uani 1 1 d .
O3 O 0.7073(3) 0.7535(2) 1.12738(14) 0.0815(6) Uani 1 1 d .
O4 O 0.5655(3) 1.00397(18) 0.85974(15) 0.0673(5) Uani 1 1 d .
O5 O 1.1104(3) 0.8710(2) 0.8986(2) 0.0930(6) Uani 1 1 d .
O6 O 0.7575(2) 0.92184(13) 0.64664(10) 0.0392(3) Uani 1 1 d .
C1 C 0.7551(3) 0.5217(2) 0.88526(18) 0.0493(5) Uani 1 1 d .
C2 C 0.4049(4) 0.6150(2) 0.83893(19) 0.0517(5) Uani 1 1 d .
C3 C 0.6965(4) 0.7357(2) 1.02865(19) 0.0527(5) Uani 1 1 d .
C4 C 0.6080(3) 0.8919(2) 0.85911(17) 0.0460(5) Uani 1 1 d .
C5 C 0.9525(4) 0.8076(3) 0.8869(2) 0.0559(6) Uani 1 1 d .
C6 C 0.6976(3) 0.7851(2) 0.58548(16) 0.0369(4) Uani 1 1 d .
C7 C 0.6695(3) 0.7677(2) 0.46055(17) 0.0438(5) Uani 1 1 d .
H7 H 0.6315 0.6731 0.4177 0.053 Uiso 1 1 calc R
C8 C 0.6973(3) 0.8863(2) 0.40352(17) 0.0456(5) Uani 1 1 d .
H8 H 0.6775 0.8733 0.3217 0.055 Uiso 1 1 calc R
C9 C 0.7570(3) 1.0318(2) 0.46835(16) 0.0392(4) Uani 1 1 d .
C10 C 0.7863(3) 1.0463(2) 0.59027(16) 0.0369(4) Uani 1 1 d .
C11 C 0.8450(3) 1.1818(2) 0.66187(19) 0.0457(5) Uani 1 1 d .
H11 H 0.8647 1.1881 0.7435 0.055 Uiso 1 1 calc R
C12 C 0.8731(3) 1.3068(2) 0.6083(2) 0.0540(6) Uani 1 1 d .
H12 H 0.9121 1.3993 0.6545 0.065 Uiso 1 1 calc R
C13 C 0.8447(3) 1.2980(2) 0.4873(2) 0.0567(6) Uani 1 1 d .
H13 H 0.8633 1.3843 0.4529 0.068 Uiso 1 1 calc R
C14 C 0.7888(3) 1.1621(3) 0.41712(19) 0.0521(5) Uani 1 1 d .
H14 H 0.7722 1.1568 0.3357 0.062 Uiso 1 1 calc R

loop_
_atom_site_aniso_label
_atom_site_aniso_U_11
_atom_site_aniso_U_22
_atom_site_aniso_U_33
_atom_site_aniso_U_23
_atom_site_aniso_U_13
_atom_site_aniso_U_12
Cr 0.0460(2) 0.0354(2) 0.0365(2) 0.00506(13) 0.00671(14) 0.00979(14)
S1 0.0620(3) 0.0330(3) 0.0405(3) 0.0032(2) 0.0084(2) 0.0096(2)
O1 0.1102(16) 0.0561(10) 0.0752(12) 0.0191(9) 0.0236(11) 0.0399(10)
O2 0.0546(11) 0.0794(13) 0.0977(15) 0.0122(10) 0.0128(10) 0.0013(9)
O3 0.1254(18) 0.0852(13) 0.0395(9) 0.0031(8) 0.0147(9) 0.0413(12)
O4 0.0889(13) 0.0513(9) 0.0698(11) 0.0095(8) 0.0184(10) 0.0322(9)
O5 0.0552(12) 0.0891(14) 0.1181(17) -0.0046(12) 0.0123(11) -0.0085(11)
O6 0.0496(8) 0.0329(7) 0.0335(6) 0.0023(5) 0.0077(6) 0.0075(6)
C1 0.0599(14) 0.0493(12) 0.0408(11) 0.0075(9) 0.0106(9) 0.0161(10)
C2 0.0580(14) 0.0457(12) 0.0505(12) 0.0093(9) 0.0102(10) 0.0088(10)
C3 0.0671(15) 0.0476(12) 0.0453(12) 0.0068(9) 0.0090(10) 0.0197(11)
C4 0.0525(12) 0.0459(11) 0.0398(10) 0.0049(9) 0.0096(9) 0.0116(10)
C5 0.0544(14) 0.0501(13) 0.0575(13) -0.0025(10) 0.0051(11) 0.0090(11)
C6 0.0382(10) 0.0349(9) 0.0369(9) 0.0001(7) 0.0072(7) 0.0096(8)
C7 0.0506(12) 0.0406(10) 0.0368(10) -0.0037(8) 0.0056(8) 0.0098(9)
C8 0.0474(12) 0.0583(12) 0.0310(9) 0.0032(9) 0.0072(8) 0.0137(10)
C9 0.0335(10) 0.0461(11) 0.0389(10) 0.0083(8) 0.0068(7) 0.0100(8)
C10 0.0341(10) 0.0374(10) 0.0405(10) 0.0084(8) 0.0085(7) 0.0086(8)
C11 0.0464(11) 0.0406(11) 0.0474(11) 0.0007(9) 0.0073(9) 0.0083(9)
C12 0.0491(12) 0.0380(11) 0.0723(15) 0.0061(10) 0.0108(11) 0.0058(9)
C13 0.0511(13) 0.0475(12) 0.0699(15) 0.0219(11) 0.0063(11) 0.0061(10)
C14 0.0459(12) 0.0624(14) 0.0498(12) 0.0225(10) 0.0075(9) 0.0109(10)

loop_
_atom_type_symbol
_atom_type_description
_atom_type_scat_dispersion_real
_atom_type_scat_dispersion_imag
_atom_type_scat_source
C C 0.0033 0.0016 'International Tables Vol C Tables 4.2.6.8 and 6.1.1.4'
H H 0.0000 0.0000 'International Tables Vol C Tables 4.2.6.8 and 6.1.1.4'
O O 0.0106 0.0060 'International Tables Vol C Tables 4.2.6.8 and 6.1.1.4'
S S 0.1246 0.1234 'International Tables Vol C Tables 4.2.6.8 and 6.1.1.4'
Cr Cr 0.3209 0.6236 'International Tables Vol C Tables 4.2.6.8 and 6.1.1.4'

loop_
_geom_angle_atom_site_label_1
_geom_angle_atom_site_label_2
_geom_angle_atom_site_label_3
_geom_angle
C3 Cr C2 91.85(10)
C3 Cr C4 88.74(9)
C2 Cr C4 88.34(9)
C3 Cr C1 87.97(9)
C2 Cr C1 91.95(10)
C4 Cr C1 176.70(8)
C3 Cr C5 91.03(10)
C2 Cr C5 175.35(9)
C4 Cr C5 88.07(10)
C1 Cr C5 91.80(10)
C3 Cr S1 174.59(7)
C2 Cr S1 86.37(7)
C4 Cr S1 96.31(6)
C1 Cr S1 86.98(6)
C5 Cr S1 91.07(7)
C6 S1 Cr 115.53(7)
C6 O6 C10 121.34(14)
O1 C1 Cr 178.24(19)
O2 C2 Cr 177.8(2)
O3 C3 Cr 179.5(2)
O4 C4 Cr 176.79(18)
O5 C5 Cr 178.0(2)
O6 C6 C7 119.11(16)
O6 C6 S1 118.20(13)
C7 C6 S1 122.68(14)
C8 C7 C6 120.86(18)
C8 C7 H7 119.6
C6 C7 H7 119.6
C7 C8 C9 120.05(17)
C7 C8 H8 120.0
C9 C8 H8 120.0
C10 C9 C14 117.46(18)
C10 C9 C8 118.19(17)
C14 C9 C8 124.35(18)
C11 C10 C9 123.11(17)
C11 C10 O6 116.47(17)
C9 C10 O6 120.42(16)
C12 C11 C10 117.6(2)
C12 C11 H11 121.2
C10 C11 H11 121.2
C11 C12 C13 121.4(2)
C11 C12 H12 119.3
C13 C12 H12 119.3
C14 C13 C12 120.3(2)
C14 C13 H13 119.8
C12 C13 H13 119.8
C13 C14 C9 120.1(2)
C13 C14 H14 120.0
C9 C14 H14 120.0

loop_
_geom_bond_atom_site_label_1
_geom_bond_atom_site_label_2
_geom_bond_distance
Cr C3 1.851(2)
Cr C2 1.901(2)
Cr C4 1.902(2)
Cr C1 1.905(2)
Cr C5 1.912(3)
Cr S1 2.3992(6)
S1 C6 1.6601(19)
O1 C1 1.137(3)
O2 C2 1.132(3)
O3 C3 1.132(3)
O4 C4 1.137(2)
O5 C5 1.122(3)
O6 C6 1.340(2)
O6 C10 1.387(2)
C6 C7 1.421(3)
C7 C8 1.344(3)
C7 H7 0.9300
C8 C9 1.425(3)
C8 H8 0.9300
C9 C10 1.386(3)
C9 C14 1.401(3)
C10 C11 1.382(3)
C11 C12 1.371(3)
C11 H11 0.9300
C12 C13 1.379(3)
C12 H12 0.9300
C13 C14 1.378(3)
C13 H13 0.9300
C14 H14 0.9300

loop_
_geom_torsion_atom_site_label_1
_geom_torsion_atom_site_label_2
_geom_torsion_atom_site_label_3
_geom_torsion_atom_site_label_4
_geom_torsion
C3 Cr S1 C6 -173.2(8)
C2 Cr S1 C6 115.84(10)
C4 Cr S1 C6 27.91(10)
C1 Cr S1 C6 -152.02(10)
C5 Cr S1 C6 -60.27(11)
C3 Cr C1 O1 16(7)
C2 Cr C1 O1 -75(7)
C4 Cr C1 O1 20(8)
C5 Cr C1 O1 107(7)
S1 Cr C1 O1 -162(7)
C3 Cr C2 O2 107(6)
C4 Cr C2 O2 18(6)
C1 Cr C2 O2 -165(6)
C5 Cr C2 O2 -21(7)
S1 Cr C2 O2 -78(6)
C2 Cr C3 O3 131(33)
C4 Cr C3 O3 -141(33)
C1 Cr C3 O3 39(33)
C5 Cr C3 O3 -53(33)
S1 Cr C3 O3 60(33)
C3 Cr C4 O4 1(4)
C2 Cr C4 O4 93(4)
C1 Cr C4 O4 -2(5)
C5 Cr C4 O4 -90(4)
S1 Cr C4 O4 179(100)
C3 Cr C5 O5 -81(7)
C2 Cr C5 O5 47(7)
C4 Cr C5 O5 8(7)
C1 Cr C5 O5 -169(7)
S1 Cr C5 O5 104(7)
C10 O6 C6 C7 2.0(3)
C10 O6 C6 S1 -177.20(13)
Cr S1 C6 O6 5.75(17)
Cr S1 C6 C7 -173.44(14)
O6 C6 C7 C8 -1.7(3)
S1 C6 C7 C8 177.50(16)
C6 C7 C8 C9 0.4(3)
C7 C8 C9 C10 0.5(3)
C7 C8 C9 C14 -179.7(2)
C14 C9 C10 C11 -0.1(3)
C8 C9 C10 C11 179.74(18)
C14 C9 C10 O6 -179.99(17)
C8 C9 C10 O6 -0.1(3)
C6 O6 C10 C11 178.98(17)
C6 O6 C10 C9 -1.1(3)
C9 C10 C11 C12 0.6(3)
O6 C10 C11 C12 -179.51(18)
C10 C11 C12 C13 -0.2(3)
C11 C12 C13 C14 -0.7(3)
C12 C13 C14 C9 1.2(3)
C10 C9 C14 C13 -0.8(3)
C8 C9 C14 C13 179.38(19)
